data_4318375
loop_
_publ_author_name
'Dami\'an Fern\'andez'
'M. In\'es Garc\'ia-Seijo'
'Tam\'as K\'egl'
'Gy\"orgy Pet\"ocz'
'L\'aszl\'o Koll\'ar'
'M. Esther Garc\'ia-Fern\'andez'

_publ_section_title
;
 Preparation and Structural Characterization of Ionic Five-Coordinate
 Palladium(II) and Platinum(II) Complexes of the Ligand
 Tris[2-(diphenylphosphino)ethyl]phosphine. Insertion of SnCl2 into M-Cl
 Bonds (M = Pd, Pt) and Hydroformylation Activity of the Pt-SnCl3 Systems
;
_journal_name_full 'Inorganic Chemistry'
_journal_page_first 4435
_journal_page_last 4443
_journal_paper_doi 10.1021/ic020006k
_journal_volume 41
_journal_year 2002
_chemical_formula_sum 'C48 H47 Cl3 O2 P4 Pd Sn0.5'
_chemical_formula_weight 1051.83
_chemical_name_systematic
;
  [Pd(PP3)Cl]2(SnPh2Cl4).4H2O
;
_space_group_IT_number 2
_symmetry_cell_setting triclinic
_symmetry_space_group_name_Hall '-P 1'
_symmetry_space_group_name_H-M 'P -1'
_atom_sites_solution_hydrogens geom
_atom_sites_solution_primary direct
_atom_sites_solution_secondary difmap
_audit_creation_method SHELXL-97
_cell_angle_alpha 92.903(4)
_cell_angle_beta 101.721(4)
_cell_angle_gamma 111.854(4)
_cell_formula_units_Z 2
_cell_length_a 10.112(2)
_cell_length_b 12.028(3)
_cell_length_c 21.282(5)
_cell_measurement_reflns_used 808
_cell_measurement_temperature 293(2)
_cell_measurement_theta_max 26.11
_cell_measurement_theta_min 2.36
_cell_volume 2329.5(9)
_computing_cell_refinement 'BRUKER Smart'
_computing_data_collection 'BRUKER Smart'
_computing_data_reduction 'BRUKER Shelxtl'
_computing_molecular_graphics 'ORTEP-3 for Windows (Farrugia 1997)'
_computing_publication_material 'WinGX publication routines (Farrugia, 1999)'
_computing_structure_refinement 'SHELXL-97 (Sheldrick, 1997)'
_computing_structure_solution SIR-92
_diffrn_ambient_temperature 293(2)
_diffrn_measured_fraction_theta_full 0.975
_diffrn_measured_fraction_theta_max 0.975
_diffrn_measurement_device_type 'CCD area detector'
_diffrn_measurement_method 'omega scans'
_diffrn_radiation_monochromator graphite
_diffrn_radiation_source 'fine-focus sealed tube'
_diffrn_radiation_type MoK\a
_diffrn_radiation_wavelength 0.71073
_diffrn_reflns_av_R_equivalents 0.0000
_diffrn_reflns_av_sigmaI/netI 0.1509
_diffrn_reflns_limit_h_max 12
_diffrn_reflns_limit_h_min -12
_diffrn_reflns_limit_k_max 15
_diffrn_reflns_limit_k_min -15
_diffrn_reflns_limit_l_max 26
_diffrn_reflns_limit_l_min 0
_diffrn_reflns_number 9339
_diffrn_reflns_theta_full 26.42
_diffrn_reflns_theta_max 26.42
_diffrn_reflns_theta_min 0.99
_exptl_absorpt_coefficient_mu 1.008
_exptl_absorpt_correction_T_max 0.9420
_exptl_absorpt_correction_T_min 0.6488
_exptl_absorpt_correction_type empirical
_exptl_absorpt_process_details Sadabs
_exptl_crystal_colour Red
_exptl_crystal_density_diffrn 1.500
_exptl_crystal_density_method 'not measured'
_exptl_crystal_description Plate
_exptl_crystal_F_000 1066
_exptl_crystal_size_max 0.47
_exptl_crystal_size_mid 0.15
_exptl_crystal_size_min 0.06
_refine_diff_density_max 1.157
_refine_diff_density_min -1.701
_refine_diff_density_rms 0.117
_refine_ls_extinction_method none
_refine_ls_goodness_of_fit_ref 0.958
_refine_ls_hydrogen_treatment mixed
_refine_ls_matrix_type full
_refine_ls_number_parameters 519
_refine_ls_number_reflns 9339
_refine_ls_number_restraints 0
_refine_ls_restrained_S_all 0.958
_refine_ls_R_factor_all 0.1379
_refine_ls_R_factor_gt 0.0566
_refine_ls_shift/su_max 0.001
_refine_ls_shift/su_mean 0.000
_refine_ls_structure_factor_coef Fsqd
_refine_ls_weighting_details 'calc w=3D1/[\s^2^(Fo^2^)+(0.0670P)^2^+0.0000P] where P=3D(Fo^2^+2Fc^2^)/3'
_refine_ls_weighting_scheme calc
_refine_ls_wR_factor_gt 0.1384
_refine_ls_wR_factor_ref 0.1637
_reflns_number_gt 4501
_reflns_number_total 9339
_reflns_threshold_expression >2sigma(I)
_cod_data_source_file ic020006k_4.cif
_cod_data_source_block 8
_cod_depositor_comments
;
The following automatic conversions were performed:

'_symmetry_cell_setting' value 'Triclinic' changed to 'triclinic'
according to the built-in table from CIF Core dictionary named
'cif_core.dic' version 2.4.1 from 2010-06-29.

Automatic conversion script
Id: cif_fix_values 1646 2011-03-28 12:23:43Z adriana 
;
_cod_original_cell_volume 2329.4(9)
_cod_original_formula_sum 'C48 H47 Cl3 O2 P4 Pd Sn0.50'
_cod_database_code 4318375

loop_
_symmetry_equiv_pos_as_xyz
'x, y, z'
'-x, -y, -z'

loop_
_atom_site_label
_atom_site_type_symbol
_atom_site_fract_x
_atom_site_fract_y
_atom_site_fract_z
_atom_site_U_iso_or_equiv
_atom_site_adp_type
_atom_site_occupancy
_atom_site_symmetry_multiplicity
_atom_site_calc_flag
_atom_site_refinement_flags
_atom_site_disorder_assembly
_atom_site_disorder_group
Pd1 Pd 0.86664(7) 0.69728(6) 0.29888(3) 0.03138(18) Uani 1 1 d . . .
Sn1 Sn 0.0000 0.0000 0.0000 0.0559(3) Uani 1 2 d S . .
Cl1 Cl 0.7942(2) 0.66171(18) 0.40006(9) 0.0404(5) Uani 1 1 d . . .
P1 P 0.9381(2) 0.73380(19) 0.20753(9) 0.0347(5) Uani 1 1 d . . .
P4 P 0.7704(2) 0.48388(18) 0.24931(9) 0.0334(5) Uani 1 1 d . . .
P3 P 1.1248(2) 0.78098(19) 0.34848(9) 0.0329(5) Uani 1 1 d . . .
P2 P 0.7066(2) 0.79833(19) 0.25813(9) 0.0335(5) Uani 1 1 d . . .
Cl3 Cl 0.0114(3) -0.0915(2) -0.10938(11) 0.0698(8) Uani 1 1 d . . .
Cl2 Cl -0.1248(3) 0.1333(3) -0.05888(12) 0.0780(8) Uani 1 1 d . . .
C22 C 1.2866(11) 1.1529(8) 0.4698(4) 0.052(2) Uani 1 1 d . . .
H22 H 1.3188 1.2276 0.4951 0.062 Uiso 1 1 calc R . .
C27 C 1.2220(10) 0.6077(8) 0.4990(4) 0.049(2) Uani 1 1 d . . .
H27 H 1.1902 0.5897 0.5367 0.059 Uiso 1 1 calc R . .
C31 C 0.5920(8) 0.3733(7) 0.2496(4) 0.0347(19) Uani 1 1 d . . .
C19 C 1.1913(9) 0.9301(7) 0.3956(3) 0.0356(19) Uani 1 1 d . . .
C11 C 0.7162(11) 1.0343(9) 0.4060(4) 0.057(3) Uani 1 1 d . . .
H11 H 0.7434 1.0464 0.4511 0.068 Uiso 1 1 calc R . .
C1 C 0.8270(9) 0.7944(7) 0.1539(4) 0.042(2) Uani 1 1 d . . .
H1A H 0.8829 0.8405 0.1252 0.051 Uiso 1 1 calc R . .
H1B H 0.7410 0.7287 0.1275 0.051 Uiso 1 1 calc R . .
C25 C 1.2115(9) 0.7005(7) 0.4020(4) 0.0357(19) Uani 1 1 d . . .
C38 C 0.9433(9) 0.4154(7) 0.3430(4) 0.042(2) Uani 1 1 d . . .
H38 H 0.9300 0.4700 0.3711 0.051 Uiso 1 1 calc R . .
C37 C 0.8845(8) 0.4026(7) 0.2770(4) 0.0345(19) Uani 1 1 d . . .
C2 C 0.7799(9) 0.8753(7) 0.1931(4) 0.042(2) Uani 1 1 d . . .
H2A H 0.7054 0.8948 0.1651 0.051 Uiso 1 1 calc R . .
H2B H 0.8633 0.9502 0.2115 0.051 Uiso 1 1 calc R . .
C7 C 0.6824(8) 0.9175(7) 0.3054(4) 0.0339(19) Uani 1 1 d . . .
C5 C 0.9177(9) 0.5951(7) 0.1616(4) 0.043(2) Uani 1 1 d . . .
H5A H 0.9185 0.6070 0.1170 0.051 Uiso 1 1 calc R . .
H5B H 0.9992 0.5730 0.1795 0.051 Uiso 1 1 calc R . .
C36 C 0.4953(10) 0.2925(8) 0.1964(4) 0.056(3) Uani 1 1 d . . .
H36 H 0.5216 0.2957 0.1569 0.067 Uiso 1 1 calc R . .
C33 C 0.4157(11) 0.2789(8) 0.3126(5) 0.056(3) Uani 1 1 d . . .
H33 H 0.3885 0.2728 0.3519 0.067 Uiso 1 1 calc R . .
C20 C 1.0933(10) 0.9771(8) 0.4080(4) 0.049(2) Uani 1 1 d . . .
H20 H 0.9934 0.9337 0.3908 0.059 Uiso 1 1 calc R . .
C13 C 0.5194(9) 0.6929(7) 0.2182(4) 0.042(2) Uani 1 1 d . . .
C10 C 0.6717(10) 1.1145(8) 0.3737(5) 0.055(3) Uani 1 1 d . . .
H10 H 0.6701 1.1816 0.3967 0.066 Uiso 1 1 calc R . .
C12 C 0.7211(10) 0.9346(8) 0.3718(4) 0.046(2) Uani 1 1 d . . .
H12 H 0.7505 0.8799 0.3939 0.055 Uiso 1 1 calc R . .
C3 C 1.1272(8) 0.8372(8) 0.2249(4) 0.044(2) Uani 1 1 d . . .
H3A H 1.1656 0.8348 0.1869 0.052 Uiso 1 1 calc R . .
H3B H 1.1343 0.9189 0.2357 0.052 Uiso 1 1 calc R . .
C18 C 0.4572(10) 0.5933(8) 0.2486(5) 0.052(2) Uani 1 1 d . . .
H18 H 0.5094 0.5835 0.2878 0.063 Uiso 1 1 calc R . .
C24 C 1.3405(9) 0.9969(8) 0.4207(4) 0.051(2) Uani 1 1 d . . .
H24 H 1.4086 0.9662 0.4132 0.061 Uiso 1 1 calc R . .
C26 C 1.1638(10) 0.6699(7) 0.4582(4) 0.048(2) Uani 1 1 d . . .
H26 H 1.0908 0.6924 0.4679 0.057 Uiso 1 1 calc R . .
C29 C 1.3790(11) 0.6019(9) 0.4307(5) 0.061(3) Uani 1 1 d . . .
H29 H 1.4523 0.5791 0.4217 0.074 Uiso 1 1 calc R . .
C32 C 0.5485(9) 0.3661(7) 0.3090(4) 0.045(2) Uani 1 1 d . . .
H32 H 0.6095 0.4200 0.3457 0.055 Uiso 1 1 calc R . .
C6 C 0.7752(9) 0.4950(7) 0.1643(3) 0.040(2) Uani 1 1 d . . .
H6A H 0.7682 0.4189 0.1431 0.048 Uiso 1 1 calc R . .
H6B H 0.6930 0.5124 0.1419 0.048 Uiso 1 1 calc R . .
C8 C 0.6332(10) 0.9980(8) 0.2729(4) 0.050(2) Uani 1 1 d . . .
H8 H 0.6029 0.9852 0.2279 0.060 Uiso 1 1 calc R . .
C42 C 0.9078(10) 0.3203(8) 0.2365(4) 0.052(2) Uani 1 1 d . . .
H42 H 0.8680 0.3092 0.1921 0.063 Uiso 1 1 calc R . .
C4 C 1.2182(9) 0.8032(8) 0.2818(4) 0.043(2) Uani 1 1 d . . .
H4A H 1.3153 0.8671 0.2962 0.052 Uiso 1 1 calc R . .
H4B H 1.2289 0.7294 0.2681 0.052 Uiso 1 1 calc R . .
C23 C 1.3869(11) 1.1083(8) 0.4567(4) 0.059(3) Uani 1 1 d . . .
H23 H 1.4868 1.1541 0.4724 0.071 Uiso 1 1 calc R . .
C14 C 0.4415(12) 0.7085(10) 0.1606(4) 0.074(3) Uani 1 1 d . . .
H14 H 0.4808 0.7762 0.1406 0.089 Uiso 1 1 calc R . .
C39 C 1.0219(10) 0.3477(9) 0.3678(4) 0.055(3) Uani 1 1 d . . .
H39 H 1.0595 0.3565 0.4122 0.066 Uiso 1 1 calc R . .
C9 C 0.6294(11) 1.0962(8) 0.3074(5) 0.057(3) Uani 1 1 d . . .
H9 H 0.5980 1.1503 0.2856 0.068 Uiso 1 1 calc R . .
C34 C 0.3238(11) 0.2015(8) 0.2581(6) 0.063(3) Uani 1 1 d . . .
H34 H 0.2341 0.1437 0.2607 0.075 Uiso 1 1 calc R . .
C40 C 1.0444(10) 0.2674(9) 0.3268(5) 0.060(3) Uani 1 1 d . . .
H40 H 1.0968 0.2219 0.3434 0.072 Uiso 1 1 calc R . .
C28 C 1.3283(11) 0.5711(9) 0.4848(5) 0.061(3) Uani 1 1 d . . .
H28 H 1.3651 0.5257 0.5120 0.073 Uiso 1 1 calc R . .
C21 C 1.1402(11) 1.0876(8) 0.4457(4) 0.056(3) Uani 1 1 d . . .
H21 H 1.0722 1.1173 0.4546 0.068 Uiso 1 1 calc R . .
C30 C 1.3222(10) 0.6670(8) 0.3890(4) 0.049(2) Uani 1 1 d . . .
H30 H 1.3579 0.6881 0.3525 0.059 Uiso 1 1 calc R . .
C45 C -0.4619(13) -0.2087(14) 0.0046(5) 0.096(5) Uani 1 1 d . . .
H45 H -0.5372 -0.1903 0.0149 0.115 Uiso 1 1 calc R . .
C41 C 0.9885(12) 0.2555(9) 0.2610(5) 0.065(3) Uani 1 1 d . . .
H41 H 1.0054 0.2032 0.2330 0.078 Uiso 1 1 calc R . .
C47 C -0.3720(16) -0.3519(12) -0.0284(6) 0.105(5) Uani 1 1 d . . .
H47 H -0.3863 -0.4321 -0.0394 0.126 Uiso 1 1 calc R . .
C16 C 0.2442(12) 0.5221(11) 0.1624(6) 0.075(3) Uani 1 1 d . . .
H16 H 0.1527 0.4630 0.1422 0.090 Uiso 1 1 calc R . .
C35 C 0.3628(11) 0.2083(9) 0.1997(5) 0.069(3) Uani 1 1 d . . .
H35 H 0.2995 0.1561 0.1629 0.082 Uiso 1 1 calc R . .
C43 C -0.2110(11) -0.1419(10) -0.0084(4) 0.057(3) Uani 1 1 d . . .
C17 C 0.3179(11) 0.5094(9) 0.2207(6) 0.073(3) Uani 1 1 d . . .
H17 H 0.2744 0.4442 0.2416 0.088 Uiso 1 1 calc R . .
C48 C -0.2355(14) -0.2600(10) -0.0266(5) 0.084(4) Uani 1 1 d . . .
H48 H -0.1616 -0.2793 -0.0379 0.101 Uiso 1 1 calc R . .
C44 C -0.3202(12) -0.1131(10) 0.0084(5) 0.078(3) Uani 1 1 d . . .
H44 H -0.3031 -0.0332 0.0220 0.093 Uiso 1 1 calc R . .
C15 C 0.3044(13) 0.6216(13) 0.1335(5) 0.090(4) Uani 1 1 d . . .
H15 H 0.2511 0.6307 0.0945 0.108 Uiso 1 1 calc R . .
C46 C -0.4848(16) -0.3263(14) -0.0142(6) 0.104(6) Uani 1 1 d . . .
H46 H -0.5758 -0.3881 -0.0174 0.125 Uiso 1 1 calc R . .
O1 O 0.8718(18) 0.3092(15) 0.0585(8) 0.254(7) Uiso 1 1 d . . .
O2 O 0.500(2) 0.9958(18) 0.8917(9) 0.300(9) Uiso 1 1 d . . .

loop_
_atom_site_aniso_label
_atom_site_aniso_U_11
_atom_site_aniso_U_22
_atom_site_aniso_U_33
_atom_site_aniso_U_23
_atom_site_aniso_U_13
_atom_site_aniso_U_12
Pd1 0.0368(4) 0.0339(4) 0.0267(3) 0.0064(3) 0.0118(3) 0.0150(3)
Sn1 0.0524(6) 0.0651(7) 0.0324(5) 0.0102(4) 0.0103(4) 0.0027(5)
Cl1 0.0546(14) 0.0437(13) 0.0314(10) 0.0110(9) 0.0200(10) 0.0228(11)
P1 0.0388(13) 0.0373(13) 0.0290(11) 0.0057(9) 0.0106(9) 0.0146(11)
P4 0.0369(13) 0.0291(12) 0.0336(11) 0.0023(9) 0.0087(9) 0.0124(10)
P3 0.0333(12) 0.0341(13) 0.0291(11) 0.0012(9) 0.0071(9) 0.0115(10)
P2 0.0392(13) 0.0331(13) 0.0338(11) 0.0081(9) 0.0110(9) 0.0185(11)
Cl3 0.0668(18) 0.0811(19) 0.0388(13) -0.0016(12) 0.0169(12) 0.0028(15)
Cl2 0.085(2) 0.101(2) 0.0567(16) 0.0302(15) 0.0233(15) 0.0406(18)
C22 0.069(7) 0.032(5) 0.048(5) 0.000(4) 0.015(5) 0.012(5)
C27 0.054(6) 0.054(6) 0.038(5) 0.011(4) 0.007(4) 0.021(5)
C31 0.033(5) 0.033(5) 0.041(5) 0.006(4) 0.010(4) 0.015(4)
C19 0.042(5) 0.031(5) 0.033(4) 0.007(3) 0.012(4) 0.011(4)
C11 0.077(7) 0.064(7) 0.042(5) 0.005(5) 0.023(5) 0.038(6)
C1 0.050(6) 0.051(6) 0.035(5) 0.012(4) 0.013(4) 0.027(5)
C25 0.031(5) 0.037(5) 0.035(4) -0.009(3) 0.004(4) 0.012(4)
C38 0.041(5) 0.029(5) 0.052(5) 0.001(4) 0.003(4) 0.013(4)
C37 0.033(5) 0.029(5) 0.035(4) 0.001(3) 0.005(4) 0.007(4)
C2 0.048(6) 0.040(5) 0.048(5) 0.019(4) 0.021(4) 0.022(4)
C7 0.032(5) 0.026(5) 0.049(5) 0.009(4) 0.018(4) 0.013(4)
C5 0.051(6) 0.054(6) 0.031(4) 0.013(4) 0.014(4) 0.026(5)
C36 0.047(6) 0.057(7) 0.052(6) -0.005(5) 0.006(5) 0.013(5)
C33 0.055(7) 0.036(6) 0.089(8) 0.017(5) 0.035(6) 0.021(5)
C20 0.047(6) 0.049(6) 0.048(5) -0.002(4) 0.004(4) 0.020(5)
C13 0.040(5) 0.036(5) 0.045(5) -0.011(4) 0.008(4) 0.013(4)
C10 0.057(7) 0.046(6) 0.070(7) 0.006(5) 0.024(5) 0.024(5)
C12 0.062(6) 0.047(6) 0.043(5) 0.013(4) 0.020(4) 0.032(5)
C3 0.034(5) 0.051(6) 0.042(5) 0.013(4) 0.015(4) 0.008(4)
C18 0.051(6) 0.041(6) 0.072(7) 0.015(5) 0.020(5) 0.024(5)
C24 0.034(5) 0.053(6) 0.060(6) -0.007(5) 0.010(4) 0.013(5)
C26 0.057(6) 0.046(6) 0.041(5) 0.006(4) 0.010(4) 0.022(5)
C29 0.059(7) 0.073(8) 0.065(7) 0.004(5) 0.006(5) 0.046(6)
C32 0.037(5) 0.033(5) 0.061(6) -0.003(4) 0.013(4) 0.008(4)
C6 0.048(6) 0.033(5) 0.033(4) -0.004(3) 0.008(4) 0.010(4)
C8 0.063(7) 0.050(6) 0.049(5) 0.013(4) 0.011(5) 0.036(5)
C42 0.063(7) 0.057(6) 0.045(5) 0.002(4) 0.011(5) 0.035(6)
C4 0.032(5) 0.051(6) 0.042(5) 0.001(4) 0.012(4) 0.011(4)
C23 0.045(6) 0.048(7) 0.061(6) -0.007(5) 0.009(5) -0.005(5)
C14 0.062(8) 0.100(9) 0.041(6) 0.021(6) -0.002(5) 0.016(7)
C39 0.053(6) 0.058(7) 0.051(6) 0.011(5) -0.002(5) 0.024(5)
C9 0.073(7) 0.053(6) 0.062(6) 0.017(5) 0.023(5) 0.040(6)
C34 0.038(6) 0.038(6) 0.112(9) 0.017(6) 0.020(6) 0.013(5)
C40 0.050(7) 0.060(7) 0.087(8) 0.025(6) 0.021(6) 0.035(6)
C28 0.062(7) 0.057(7) 0.055(6) 0.013(5) -0.006(5) 0.023(6)
C21 0.064(7) 0.047(6) 0.059(6) -0.002(5) -0.001(5) 0.032(6)
C30 0.050(6) 0.043(6) 0.049(5) 0.011(4) 0.012(5) 0.013(5)
C45 0.046(8) 0.153(13) 0.057(7) 0.027(8) 0.009(6) 0.005(9)
C41 0.079(8) 0.064(7) 0.075(7) 0.008(6) 0.037(6) 0.047(6)
C47 0.107(12) 0.080(10) 0.072(9) 0.005(6) 0.021(8) -0.023(9)
C16 0.040(7) 0.080(9) 0.091(9) -0.030(7) 0.006(6) 0.019(6)
C35 0.045(7) 0.060(7) 0.078(8) -0.005(6) -0.003(6) 0.005(6)
C43 0.053(6) 0.067(7) 0.034(5) 0.008(5) 0.015(4) 0.001(6)
C17 0.039(7) 0.054(7) 0.122(10) 0.017(6) 0.015(6) 0.014(6)
C48 0.098(10) 0.063(8) 0.057(7) 0.003(5) 0.020(6) -0.008(7)
C44 0.065(8) 0.079(8) 0.061(7) 0.012(6) 0.002(6) 0.002(7)
C15 0.065(8) 0.134(12) 0.035(6) -0.006(6) -0.012(5) 0.015(8)
C46 0.073(10) 0.112(12) 0.069(9) 0.012(8) 0.019(7) -0.030(9)

loop_
_atom_type_symbol
_atom_type_description
_atom_type_scat_dispersion_real
_atom_type_scat_dispersion_imag
_atom_type_scat_source
C C 0.0033 0.0016 'International Tables Vol C Tables 4.2.6.8 and 6.1.1.4'
H H 0.0000 0.0000 'International Tables Vol C Tables 4.2.6.8 and 6.1.1.4'
P P 0.1023 0.0942 'International Tables Vol C Tables 4.2.6.8 and 6.1.1.4'
Cl Cl 0.1484 0.1585 'International Tables Vol C Tables 4.2.6.8 and 6.1.1.4'
Pd Pd -0.9988 1.0072 'International Tables Vol C Tables 4.2.6.8 and 6.1.1.4'
Sn Sn -0.6537 1.4246 'International Tables Vol C Tables 4.2.6.8 and 6.1.1.4'
O O 0.0106 0.0060 'International Tables Vol C Tables 4.2.6.8 and 6.1.1.4'

loop_
_geom_angle_atom_site_label_1
_geom_angle_atom_site_label_2
_geom_angle_atom_site_label_3
_geom_angle
_geom_angle_site_symmetry_1
_geom_angle_site_symmetry_3
_geom_angle_publ_flag
P1 Pd1 P3 84.29(8) . . ?
P1 Pd1 P2 83.40(8) . . ?
P3 Pd1 P2 129.67(8) . . ?
P1 Pd1 Cl1 178.56(9) . . ?
P3 Pd1 Cl1 94.46(7) . . ?
P2 Pd1 Cl1 96.87(7) . . ?
P1 Pd1 P4 83.59(7) . . ?
P3 Pd1 P4 114.09(8) . . ?
P2 Pd1 P4 112.68(8) . . ?
Cl1 Pd1 P4 97.60(7) . . ?
C43 Sn1 C43 180.0(7) . 2 ?
C43 Sn1 Cl3 90.3(3) . 2 ?
C43 Sn1 Cl3 89.7(3) 2 2 ?
C43 Sn1 Cl3 89.7(3) . . ?
C43 Sn1 Cl3 90.3(3) 2 . ?
Cl3 Sn1 Cl3 180.00(4) 2 . ?
C43 Sn1 Cl2 90.3(3) . . ?
C43 Sn1 Cl2 89.7(3) 2 . ?
Cl3 Sn1 Cl2 89.77(9) 2 . ?
Cl3 Sn1 Cl2 90.23(9) . . ?
C43 Sn1 Cl2 89.7(3) . 2 ?
C43 Sn1 Cl2 90.3(3) 2 2 ?
Cl3 Sn1 Cl2 90.23(9) 2 2 ?
Cl3 Sn1 Cl2 89.77(9) . 2 ?
Cl2 Sn1 Cl2 180.00(11) . 2 ?
C3 P1 C1 109.3(4) . . ?
C3 P1 C5 109.0(4) . . ?
C1 P1 C5 104.9(4) . . ?
C3 P1 Pd1 110.2(3) . . ?
C1 P1 Pd1 112.6(3) . . ?
C5 P1 Pd1 110.7(3) . . ?
C31 P4 C37 100.8(4) . . ?
C31 P4 C6 106.7(4) . . ?
C37 P4 C6 105.1(4) . . ?
C31 P4 Pd1 124.2(3) . . ?
C37 P4 Pd1 115.3(3) . . ?
C6 P4 Pd1 103.3(3) . . ?
C19 P3 C25 102.8(4) . . ?
C19 P3 C4 105.4(4) . . ?
C25 P3 C4 104.6(4) . . ?
C19 P3 Pd1 114.3(3) . . ?
C25 P3 Pd1 122.1(3) . . ?
C4 P3 Pd1 106.2(3) . . ?
C7 P2 C2 102.5(4) . . ?
C7 P2 C13 104.6(4) . . ?
C2 P2 C13 104.7(4) . . ?
C7 P2 Pd1 124.9(3) . . ?
C2 P2 Pd1 105.0(3) . . ?
C13 P2 Pd1 113.0(3) . . ?
C21 C22 C23 120.0(9) . . ?
C21 C22 H22 120.0 . . ?
C23 C22 H22 120.0 . . ?
C26 C27 C28 120.5(9) . . ?
C26 C27 H27 119.8 . . ?
C28 C27 H27 119.8 . . ?
C36 C31 C32 117.4(8) . . ?
C36 C31 P4 124.8(6) . . ?
C32 C31 P4 117.8(6) . . ?
C20 C19 C24 118.9(8) . . ?
C20 C19 P3 119.9(7) . . ?
C24 C19 P3 121.2(7) . . ?
C10 C11 C12 120.3(9) . . ?
C10 C11 H11 119.8 . . ?
C12 C11 H11 119.8 . . ?
C2 C1 P1 109.9(5) . . ?
C2 C1 H1A 109.7 . . ?
P1 C1 H1A 109.7 . . ?
C2 C1 H1B 109.7 . . ?
P1 C1 H1B 109.7 . . ?
H1A C1 H1B 108.2 . . ?
C30 C25 C26 118.3(8) . . ?
C30 C25 P3 123.1(6) . . ?
C26 C25 P3 118.6(6) . . ?
C37 C38 C39 120.9(8) . . ?
C37 C38 H38 119.6 . . ?
C39 C38 H38 119.6 . . ?
C38 C37 C42 117.9(8) . . ?
C38 C37 P4 118.2(6) . . ?
C42 C37 P4 123.8(6) . . ?
C1 C2 P2 109.8(5) . . ?
C1 C2 H2A 109.7 . . ?
P2 C2 H2A 109.7 . . ?
C1 C2 H2B 109.7 . . ?
P2 C2 H2B 109.7 . . ?
H2A C2 H2B 108.2 . . ?
C12 C7 C8 119.4(8) . . ?
C12 C7 P2 121.5(6) . . ?
C8 C7 P2 118.9(6) . . ?
C6 C5 P1 109.8(6) . . ?
C6 C5 H5A 109.7 . . ?
P1 C5 H5A 109.7 . . ?
C6 C5 H5B 109.7 . . ?
P1 C5 H5B 109.7 . . ?
H5A C5 H5B 108.2 . . ?
C35 C36 C31 122.4(9) . . ?
C35 C36 H36 118.8 . . ?
C31 C36 H36 118.8 . . ?
C34 C33 C32 120.0(9) . . ?
C34 C33 H33 120.0 . . ?
C32 C33 H33 120.0 . . ?
C19 C20 C21 121.2(9) . . ?
C19 C20 H20 119.4 . . ?
C21 C20 H20 119.4 . . ?
C14 C13 C18 120.2(8) . . ?
C14 C13 P2 123.0(7) . . ?
C18 C13 P2 116.7(7) . . ?
C11 C10 C9 120.1(9) . . ?
C11 C10 H10 120.0 . . ?
C9 C10 H10 120.0 . . ?
C7 C12 C11 119.8(8) . . ?
C7 C12 H12 120.1 . . ?
C11 C12 H12 120.1 . . ?
C4 C3 P1 110.3(5) . . ?
C4 C3 H3A 109.6 . . ?
P1 C3 H3A 109.6 . . ?
C4 C3 H3B 109.6 . . ?
P1 C3 H3B 109.6 . . ?
H3A C3 H3B 108.1 . . ?
C17 C18 C13 119.8(9) . . ?
C17 C18 H18 120.1 . . ?
C13 C18 H18 120.1 . . ?
C23 C24 C19 119.8(9) . . ?
C23 C24 H24 120.1 . . ?
C19 C24 H24 120.1 . . ?
C27 C26 C25 121.1(9) . . ?
C27 C26 H26 119.5 . . ?
C25 C26 H26 119.5 . . ?
C28 C29 C30 120.7(9) . . ?
C28 C29 H29 119.7 . . ?
C30 C29 H29 119.7 . . ?
C33 C32 C31 120.1(8) . . ?
C33 C32 H32 119.9 . . ?
C31 C32 H32 119.9 . . ?
C5 C6 P4 108.6(5) . . ?
C5 C6 H6A 110.0 . . ?
P4 C6 H6A 110.0 . . ?
C5 C6 H6B 110.0 . . ?
P4 C6 H6B 110.0 . . ?
H6A C6 H6B 108.4 . . ?
C9 C8 C7 120.0(8) . . ?
C9 C8 H8 120.0 . . ?
C7 C8 H8 120.0 . . ?
C41 C42 C37 121.1(9) . . ?
C41 C42 H42 119.4 . . ?
C37 C42 H42 119.4 . . ?
C3 C4 P3 109.0(5) . . ?
C3 C4 H4A 109.9 . . ?
P3 C4 H4A 109.9 . . ?
C3 C4 H4B 109.9 . . ?
P3 C4 H4B 109.9 . . ?
H4A C4 H4B 108.3 . . ?
C24 C23 C22 120.5(9) . . ?
C24 C23 H23 119.8 . . ?
C22 C23 H23 119.8 . . ?
C15 C14 C13 118.3(10) . . ?
C15 C14 H14 120.8 . . ?
C13 C14 H14 120.8 . . ?
C40 C39 C38 120.4(9) . . ?
C40 C39 H39 119.8 . . ?
C38 C39 H39 119.8 . . ?
C10 C9 C8 120.3(8) . . ?
C10 C9 H9 119.8 . . ?
C8 C9 H9 119.8 . . ?
C33 C34 C35 120.9(9) . . ?
C33 C34 H34 119.6 . . ?
C35 C34 H34 119.6 . . ?
C41 C40 C39 119.2(9) . . ?
C41 C40 H40 120.4 . . ?
C39 C40 H40 120.4 . . ?
C29 C28 C27 119.5(9) . . ?
C29 C28 H28 120.2 . . ?
C27 C28 H28 120.2 . . ?
C22 C21 C20 119.7(9) . . ?
C22 C21 H21 120.2 . . ?
C20 C21 H21 120.2 . . ?
C29 C30 C25 119.9(8) . . ?
C29 C30 H30 120.1 . . ?
C25 C30 H30 120.1 . . ?
C46 C45 C44 119.8(13) . . ?
C46 C45 H45 120.1 . . ?
C44 C45 H45 120.1 . . ?
C42 C41 C40 120.5(9) . . ?
C42 C41 H41 119.7 . . ?
C40 C41 H41 119.7 . . ?
C46 C47 C48 121.5(14) . . ?
C46 C47 H47 119.2 . . ?
C48 C47 H47 119.2 . . ?
C17 C16 C15 120.1(10) . . ?
C17 C16 H16 120.0 . . ?
C15 C16 H16 120.0 . . ?
C36 C35 C34 119.3(9) . . ?
C36 C35 H35 120.4 . . ?
C34 C35 H35 120.4 . . ?
C48 C43 C44 120.1(10) . . ?
C48 C43 Sn1 121.0(9) . . ?
C44 C43 Sn1 118.8(8) . . ?
C16 C17 C18 119.8(10) . . ?
C16 C17 H17 120.1 . . ?
C18 C17 H17 120.1 . . ?
C43 C48 C47 120.0(13) . . ?
C43 C48 H48 120.0 . . ?
C47 C48 H48 120.0 . . ?
C43 C44 C45 119.2(12) . . ?
C43 C44 H44 120.4 . . ?
C45 C44 H44 120.4 . . ?
C16 C15 C14 121.7(10) . . ?
C16 C15 H15 119.1 . . ?
C14 C15 H15 119.1 . . ?
C45 C46 C47 119.3(13) . . ?
C45 C46 H46 120.4 . . ?
C47 C46 H46 120.4 . . ?

loop_
_geom_bond_atom_site_label_1
_geom_bond_atom_site_label_2
_geom_bond_distance
_geom_bond_site_symmetry_2
_geom_bond_publ_flag
Pd1 P1 2.217(2) . ?
Pd1 P3 2.400(2) . ?
Pd1 P2 2.419(2) . ?
Pd1 Cl1 2.4202(18) . ?
Pd1 P4 2.469(2) . ?
Sn1 C43 2.145(9) . ?
Sn1 C43 2.145(9) 2 ?
Sn1 Cl3 2.566(2) 2 ?
Sn1 Cl3 2.566(2) . ?
Sn1 Cl2 2.608(3) . ?
Sn1 Cl2 2.608(3) 2 ?
P1 C3 1.799(8) . ?
P1 C1 1.808(8) . ?
P1 C5 1.811(8) . ?
P4 C31 1.801(8) . ?
P4 C37 1.804(8) . ?
P4 C6 1.831(7) . ?
P3 C19 1.822(8) . ?
P3 C25 1.828(8) . ?
P3 C4 1.836(7) . ?
P2 C7 1.828(8) . ?
P2 C2 1.833(7) . ?
P2 C13 1.834(8) . ?
C22 C21 1.363(12) . ?
C22 C23 1.377(13) . ?
C22 H22 0.9300 . ?
C27 C26 1.358(11) . ?
C27 C28 1.383(13) . ?
C27 H27 0.9300 . ?
C31 C36 1.384(11) . ?
C31 C32 1.417(10) . ?
C19 C20 1.371(11) . ?
C19 C24 1.391(11) . ?
C11 C10 1.368(12) . ?
C11 C12 1.393(11) . ?
C11 H11 0.9300 . ?
C1 C2 1.514(10) . ?
C1 H1A 0.9700 . ?
C1 H1B 0.9700 . ?
C25 C30 1.393(11) . ?
C25 C26 1.395(10) . ?
C38 C37 1.386(10) . ?
C38 C39 1.387(11) . ?
C38 H38 0.9300 . ?
C37 C42 1.396(11) . ?
C2 H2A 0.9700 . ?
C2 H2B 0.9700 . ?
C7 C12 1.370(10) . ?
C7 C8 1.397(10) . ?
C5 C6 1.509(10) . ?
C5 H5A 0.9700 . ?
C5 H5B 0.9700 . ?
C36 C35 1.364(12) . ?
C36 H36 0.9300 . ?
C33 C34 1.372(13) . ?
C33 C32 1.382(11) . ?
C33 H33 0.9300 . ?
C20 C21 1.379(11) . ?
C20 H20 0.9300 . ?
C13 C14 1.378(11) . ?
C13 C18 1.391(11) . ?
C10 C9 1.369(11) . ?
C10 H10 0.9300 . ?
C12 H12 0.9300 . ?
C3 C4 1.536(10) . ?
C3 H3A 0.9700 . ?
C3 H3B 0.9700 . ?
C18 C17 1.377(13) . ?
C18 H18 0.9300 . ?
C24 C23 1.373(12) . ?
C24 H24 0.9300 . ?
C26 H26 0.9300 . ?
C29 C28 1.367(12) . ?
C29 C30 1.389(12) . ?
C29 H29 0.9300 . ?
C32 H32 0.9300 . ?
C6 H6A 0.9700 . ?
C6 H6B 0.9700 . ?
C8 C9 1.375(12) . ?
C8 H8 0.9300 . ?
C42 C41 1.374(12) . ?
C42 H42 0.9300 . ?
C4 H4A 0.9700 . ?
C4 H4B 0.9700 . ?
C23 H23 0.9300 . ?
C14 C15 1.371(14) . ?
C14 H14 0.9300 . ?
C39 C40 1.380(13) . ?
C39 H39 0.9300 . ?
C9 H9 0.9300 . ?
C34 C35 1.375(13) . ?
C34 H34 0.9300 . ?
C40 C41 1.378(12) . ?
C40 H40 0.9300 . ?
C28 H28 0.9300 . ?
C21 H21 0.9300 . ?
C30 H30 0.9300 . ?
C45 C46 1.369(17) . ?
C45 C44 1.449(14) . ?
C45 H45 0.9300 . ?
C41 H41 0.9300 . ?
C47 C46 1.370(19) . ?
C47 C48 1.403(15) . ?
C47 H47 0.9300 . ?
C16 C17 1.358(14) . ?
C16 C15 1.365(15) . ?
C16 H16 0.9300 . ?
C35 H35 0.9300 . ?
C43 C48 1.368(13) . ?
C43 C44 1.378(14) . ?
C17 H17 0.9300 . ?
C48 H48 0.9300 . ?
C44 H44 0.9300 . ?
C15 H15 0.9300 . ?
C46 H46 0.9300 . ?

loop_
_geom_torsion_atom_site_label_1
_geom_torsion_atom_site_label_2
_geom_torsion_atom_site_label_3
_geom_torsion_atom_site_label_4
_geom_torsion
_geom_torsion_site_symmetry_1
_geom_torsion_site_symmetry_2
_geom_torsion_site_symmetry_3
_geom_torsion_site_symmetry_4
_geom_torsion_publ_flag
P3 Pd1 P1 C3 -16.3(3) . . . . ?
P2 Pd1 P1 C3 114.8(3) . . . . ?
Cl1 Pd1 P1 C3 14(3) . . . . ?
P4 Pd1 P1 C3 -131.4(3) . . . . ?
P3 Pd1 P1 C1 -138.6(3) . . . . ?
P2 Pd1 P1 C1 -7.5(3) . . . . ?
Cl1 Pd1 P1 C1 -109(3) . . . . ?
P4 Pd1 P1 C1 106.3(3) . . . . ?
P3 Pd1 P1 C5 104.3(3) . . . . ?
P2 Pd1 P1 C5 -124.6(3) . . . . ?
Cl1 Pd1 P1 C5 134(3) . . . . ?
P4 Pd1 P1 C5 -10.8(3) . . . . ?
P1 Pd1 P4 C31 -135.6(3) . . . . ?
P3 Pd1 P4 C31 143.6(3) . . . . ?
P2 Pd1 P4 C31 -55.5(3) . . . . ?
Cl1 Pd1 P4 C31 45.2(3) . . . . ?
P1 Pd1 P4 C37 99.6(3) . . . . ?
P3 Pd1 P4 C37 18.8(3) . . . . ?
P2 Pd1 P4 C37 179.7(3) . . . . ?
Cl1 Pd1 P4 C37 -79.5(3) . . . . ?
P1 Pd1 P4 C6 -14.4(3) . . . . ?
P3 Pd1 P4 C6 -95.2(3) . . . . ?
P2 Pd1 P4 C6 65.7(3) . . . . ?
Cl1 Pd1 P4 C6 166.5(3) . . . . ?
P1 Pd1 P3 C19 108.5(3) . . . . ?
P2 Pd1 P3 C19 31.9(3) . . . . ?
Cl1 Pd1 P3 C19 -70.8(3) . . . . ?
P4 Pd1 P3 C19 -171.2(3) . . . . ?
P1 Pd1 P3 C25 -126.8(3) . . . . ?
P2 Pd1 P3 C25 156.7(3) . . . . ?
Cl1 Pd1 P3 C25 53.9(3) . . . . ?
P4 Pd1 P3 C25 -46.5(3) . . . . ?
P1 Pd1 P3 C4 -7.3(3) . . . . ?
P2 Pd1 P3 C4 -83.9(3) . . . . ?
Cl1 Pd1 P3 C4 173.4(3) . . . . ?
P4 Pd1 P3 C4 73.0(3) . . . . ?
P1 Pd1 P2 C7 -132.7(3) . . . . ?
P3 Pd1 P2 C7 -55.8(3) . . . . ?
Cl1 Pd1 P2 C7 45.9(3) . . . . ?
P4 Pd1 P2 C7 147.1(3) . . . . ?
P1 Pd1 P2 C2 -15.3(3) . . . . ?
P3 Pd1 P2 C2 61.6(3) . . . . ?
Cl1 Pd1 P2 C2 163.3(3) . . . . ?
P4 Pd1 P2 C2 -95.5(3) . . . . ?
P1 Pd1 P2 C13 98.2(3) . . . . ?
P3 Pd1 P2 C13 175.2(3) . . . . ?
Cl1 Pd1 P2 C13 -83.2(3) . . . . ?
P4 Pd1 P2 C13 18.0(3) . . . . ?
C37 P4 C31 C36 -94.7(8) . . . . ?
C6 P4 C31 C36 14.8(9) . . . . ?
Pd1 P4 C31 C36 134.4(7) . . . . ?
C37 P4 C31 C32 83.7(7) . . . . ?
C6 P4 C31 C32 -166.9(6) . . . . ?
Pd1 P4 C31 C32 -47.2(7) . . . . ?
C25 P3 C19 C20 -125.0(7) . . . . ?
C4 P3 C19 C20 125.7(7) . . . . ?
Pd1 P3 C19 C20 9.4(7) . . . . ?
C25 P3 C19 C24 53.4(7) . . . . ?
C4 P3 C19 C24 -55.9(7) . . . . ?
Pd1 P3 C19 C24 -172.1(6) . . . . ?
C3 P1 C1 C2 -88.0(6) . . . . ?
C5 P1 C1 C2 155.2(6) . . . . ?
Pd1 P1 C1 C2 34.8(7) . . . . ?
C19 P3 C25 C30 -110.7(7) . . . . ?
C4 P3 C25 C30 -0.8(8) . . . . ?
Pd1 P3 C25 C30 119.5(7) . . . . ?
C19 P3 C25 C26 70.1(7) . . . . ?
C4 P3 C25 C26 180.0(6) . . . . ?
Pd1 P3 C25 C26 -59.8(7) . . . . ?
C39 C38 C37 C42 -0.5(12) . . . . ?
C39 C38 C37 P4 174.7(7) . . . . ?
C31 P4 C37 C38 -91.1(6) . . . . ?
C6 P4 C37 C38 158.1(6) . . . . ?
Pd1 P4 C37 C38 45.2(7) . . . . ?
C31 P4 C37 C42 83.7(8) . . . . ?
C6 P4 C37 C42 -27.0(8) . . . . ?
Pd1 P4 C37 C42 -140.0(6) . . . . ?
P1 C1 C2 P2 -48.2(7) . . . . ?
C7 P2 C2 C1 172.1(6) . . . . ?
C13 P2 C2 C1 -78.9(6) . . . . ?
Pd1 P2 C2 C1 40.4(6) . . . . ?
C2 P2 C7 C12 -137.3(7) . . . . ?
C13 P2 C7 C12 113.7(7) . . . . ?
Pd1 P2 C7 C12 -18.8(8) . . . . ?
C2 P2 C7 C8 38.1(7) . . . . ?
C13 P2 C7 C8 -71.0(7) . . . . ?
Pd1 P2 C7 C8 156.6(6) . . . . ?
C3 P1 C5 C6 162.5(5) . . . . ?
C1 P1 C5 C6 -80.5(6) . . . . ?
Pd1 P1 C5 C6 41.2(6) . . . . ?
C32 C31 C36 C35 -0.1(14) . . . . ?
P4 C31 C36 C35 178.3(8) . . . . ?
C24 C19 C20 C21 -1.1(13) . . . . ?
P3 C19 C20 C21 177.4(7) . . . . ?
C7 P2 C13 C14 84.6(8) . . . . ?
C2 P2 C13 C14 -22.8(9) . . . . ?
Pd1 P2 C13 C14 -136.5(8) . . . . ?
C7 P2 C13 C18 -95.8(7) . . . . ?
C2 P2 C13 C18 156.8(7) . . . . ?
Pd1 P2 C13 C18 43.1(7) . . . . ?
C12 C11 C10 C9 1.0(14) . . . . ?
C8 C7 C12 C11 -2.4(12) . . . . ?
P2 C7 C12 C11 173.0(7) . . . . ?
C10 C11 C12 C7 0.6(14) . . . . ?
C1 P1 C3 C4 167.1(6) . . . . ?
C5 P1 C3 C4 -78.8(6) . . . . ?
Pd1 P1 C3 C4 42.9(7) . . . . ?
C14 C13 C18 C17 0.8(14) . . . . ?
P2 C13 C18 C17 -178.8(7) . . . . ?
C20 C19 C24 C23 -0.7(13) . . . . ?
P3 C19 C24 C23 -179.1(7) . . . . ?
C28 C27 C26 C25 -1.4(14) . . . . ?
C30 C25 C26 C27 -0.8(12) . . . . ?
P3 C25 C26 C27 178.5(7) . . . . ?
C34 C33 C32 C31 -1.9(13) . . . . ?
C36 C31 C32 C33 1.5(12) . . . . ?
P4 C31 C32 C33 -176.9(7) . . . . ?
P1 C5 C6 P4 -54.4(7) . . . . ?
C31 P4 C6 C5 174.8(6) . . . . ?
C37 P4 C6 C5 -78.7(6) . . . . ?
Pd1 P4 C6 C5 42.4(6) . . . . ?
C12 C7 C8 C9 2.6(13) . . . . ?
P2 C7 C8 C9 -172.9(7) . . . . ?
C38 C37 C42 C41 -1.0(13) . . . . ?
P4 C37 C42 C41 -175.9(7) . . . . ?
P1 C3 C4 P3 -49.0(7) . . . . ?
C19 P3 C4 C3 -87.8(6) . . . . ?
C25 P3 C4 C3 164.2(5) . . . . ?
Pd1 P3 C4 C3 33.9(6) . . . . ?
C19 C24 C23 C22 2.0(14) . . . . ?
C21 C22 C23 C24 -1.5(14) . . . . ?
C18 C13 C14 C15 -2.2(15) . . . . ?
P2 C13 C14 C15 177.4(8) . . . . ?
C37 C38 C39 C40 0.9(13) . . . . ?
C11 C10 C9 C8 -0.8(14) . . . . ?
C7 C8 C9 C10 -1.0(14) . . . . ?
C32 C33 C34 C35 0.8(15) . . . . ?
C38 C39 C40 C41 0.2(14) . . . . ?
C30 C29 C28 C27 -1.6(15) . . . . ?
C26 C27 C28 C29 2.6(15) . . . . ?
C23 C22 C21 C20 -0.3(14) . . . . ?
C19 C20 C21 C22 1.6(14) . . . . ?
C28 C29 C30 C25 -0.5(14) . . . . ?
C26 C25 C30 C29 1.7(13) . . . . ?
P3 C25 C30 C29 -177.5(7) . . . . ?
C37 C42 C41 C40 2.1(15) . . . . ?
C39 C40 C41 C42 -1.7(15) . . . . ?
C31 C36 C35 C34 -1.0(16) . . . . ?
C33 C34 C35 C36 0.7(15) . . . . ?
C43 Sn1 C43 C48 53(100) 2 . . . ?
Cl3 Sn1 C43 C48 -134.0(7) 2 . . . ?
Cl3 Sn1 C43 C48 46.0(7) . . . . ?
Cl2 Sn1 C43 C48 136.2(7) . . . . ?
Cl2 Sn1 C43 C48 -43.8(7) 2 . . . ?
C43 Sn1 C43 C44 -130(100) 2 . . . ?
Cl3 Sn1 C43 C44 42.5(7) 2 . . . ?
Cl3 Sn1 C43 C44 -137.5(7) . . . . ?
Cl2 Sn1 C43 C44 -47.3(7) . . . . ?
Cl2 Sn1 C43 C44 132.7(7) 2 . . . ?
C15 C16 C17 C18 -4.0(17) . . . . ?
C13 C18 C17 C16 2.3(15) . . . . ?
C44 C43 C48 C47 0.1(15) . . . . ?
Sn1 C43 C48 C47 176.5(8) . . . . ?
C46 C47 C48 C43 2.3(18) . . . . ?
C48 C43 C44 C45 -1.8(14) . . . . ?
Sn1 C43 C44 C45 -178.4(7) . . . . ?
C46 C45 C44 C43 1.3(16) . . . . ?
C17 C16 C15 C14 2.5(19) . . . . ?
C13 C14 C15 C16 0.6(18) . . . . ?
C44 C45 C46 C47 0.9(18) . . . . ?
C48 C47 C46 C45 -3(2) . . . . ?
